data_4315726
loop_
_publ_author_name
'Damijana Urankar'
'Balazs Pinter'
'Andrej Pevec'
'Frank De Proft'
'Iztok Turel'
'Janez Ko\<smrlj'

_publ_contact_author_address
;
Faculty of Chemistry and Chemical Technology
University of Ljubljana
A\<sker\<ceva 5, P. O. Box 537
1000 Ljubljana
Slovenia
;
_publ_contact_author_email janez.kosmrlj@fkkt.uni-lj.si
_publ_contact_author_name 'Janez Ko\<smrlj'
_publ_section_title
;
 Click-Triazole N2 Coordination to Transition-Metal Ions Is Assisted by a
 Pendant Pyridine Substituent
;
_journal_name_full 'Inorganic Chemistry'
_journal_page_first 4820
_journal_page_last 4829
_journal_paper_doi 10.1021/ic902354e
_journal_volume 49
_journal_year 2010
_chemical_formula_sum 'C25 H26 Cl F3 N4 O3 Ru S'
_chemical_formula_weight 656.08
_chemical_name_systematic
;
 ?
;
_space_group_IT_number 14
_symmetry_cell_setting monoclinic
_symmetry_space_group_name_Hall '-P 2yab'
_symmetry_space_group_name_H-M 'P 1 21/a 1'
_atom_sites_solution_hydrogens geom
_atom_sites_solution_primary direct
_atom_sites_solution_secondary difmap
_audit_creation_method SHELXL-97
_cell_angle_alpha 90.00
_cell_angle_beta 93.603(2)
_cell_angle_gamma 90.00
_cell_formula_units_Z 4
_cell_length_a 11.7266(3)
_cell_length_b 18.6948(5)
_cell_length_c 12.1187(2)
_cell_measurement_reflns_used 10470
_cell_measurement_temperature 293(2)
_cell_measurement_theta_max 27.48
_cell_measurement_theta_min 2.55
_cell_volume 2651.49(11)
_computing_cell_refinement 'DENZO and SCALEPACK (Otwinowski & Minor, 1997)'
_computing_data_collection 'COLLECT (Nonius, 1998)'
_computing_data_reduction 'DENZO and SCALEPACK'
_computing_publication_material 'WinGX (Farrugia, 1999)'
_computing_structure_refinement 'SHELXL-97 (Sheldrick, 2008)'
_computing_structure_solution 'DENZO and SCALEPACK'
_diffrn_ambient_temperature 293(2)
_diffrn_measured_fraction_theta_full 0.992
_diffrn_measured_fraction_theta_max 0.992
_diffrn_measurement_device_type
;
Nonius KappaCCD area-detector diffractometer
;
_diffrn_measurement_method '\w scans and \f scans'
_diffrn_radiation_monochromator graphite
_diffrn_radiation_source 'fine-focus sealed tube'
_diffrn_radiation_type MoK\a
_diffrn_radiation_wavelength 0.71073
_diffrn_reflns_av_R_equivalents 0.052
_diffrn_reflns_av_sigmaI/netI 0.0427
_diffrn_reflns_limit_h_max 14
_diffrn_reflns_limit_h_min -15
_diffrn_reflns_limit_k_max 24
_diffrn_reflns_limit_k_min -24
_diffrn_reflns_limit_l_max 15
_diffrn_reflns_limit_l_min -15
_diffrn_reflns_number 39185
_diffrn_reflns_theta_full 27.54
_diffrn_reflns_theta_max 27.54
_diffrn_reflns_theta_min 3.31
_exptl_absorpt_coefficient_mu 0.827
_exptl_absorpt_correction_T_max 0.9598
_exptl_absorpt_correction_T_min 0.8520
_exptl_absorpt_correction_type multi-scan
_exptl_absorpt_process_details 'SCALEPACK (Otwinowski & Minor, 1997)'
_exptl_crystal_colour yellow
_exptl_crystal_density_diffrn 1.644
_exptl_crystal_density_method 'not measured'
_exptl_crystal_description prism
_exptl_crystal_F_000 1328
_exptl_crystal_size_max 0.20
_exptl_crystal_size_mid 0.05
_exptl_crystal_size_min 0.05
_refine_diff_density_max 1.229
_refine_diff_density_min -1.331
_refine_diff_density_rms 0.101
_refine_ls_extinction_method none
_refine_ls_goodness_of_fit_ref 1.033
_refine_ls_hydrogen_treatment constr
_refine_ls_matrix_type full
_refine_ls_number_parameters 346
_refine_ls_number_reflns 6067
_refine_ls_number_restraints 0
_refine_ls_restrained_S_all 1.033
_refine_ls_R_factor_all 0.0850
_refine_ls_R_factor_gt 0.0562
_refine_ls_shift/su_max 0.001
_refine_ls_shift/su_mean 0.0001
_refine_ls_structure_factor_coef Fsqd
_refine_ls_weighting_details 'calc w=1/[\s^2^(Fo^2^)+(0.0916P)^2^+4.1952P] where P=(Fo^2^+2Fc^2^)/3'
_refine_ls_weighting_scheme calc
_refine_ls_wR_factor_gt 0.1478
_refine_ls_wR_factor_ref 0.1676
_reflns_number_gt 4373
_reflns_number_total 6067
_reflns_threshold_expression >2\s(I)
_cod_data_source_file ic902354e_si_001_6.cif
_cod_data_source_block 4
_cod_database_code 4315726

loop_
_symmetry_equiv_pos_as_xyz
'x, y, z'
'-x+1/2, y+1/2, -z'
'-x, -y, -z'
'x-1/2, -y-1/2, z'

loop_
_atom_site_label
_atom_site_type_symbol
_atom_site_fract_x
_atom_site_fract_y
_atom_site_fract_z
_atom_site_U_iso_or_equiv
_atom_site_adp_type
_atom_site_occupancy
_atom_site_symmetry_multiplicity
_atom_site_calc_flag
_atom_site_refinement_flags
_atom_site_disorder_assembly
_atom_site_disorder_group
Ru1 Ru 0.04812(3) 0.338801(19) 0.19747(3) 0.03767(15) Uani 1 1 d . . .
Cl1 Cl 0.24918(10) 0.32534(7) 0.19007(11) 0.0517(3) Uani 1 1 d . . .
N1 N 0.0052(3) 0.1966(2) 0.3085(3) 0.0388(8) Uani 1 1 d . . .
N2 N 0.0462(3) 0.2285(2) 0.2204(3) 0.0408(9) Uani 1 1 d . . .
N3 N 0.0838(3) 0.1786(2) 0.1542(3) 0.0429(9) Uani 1 1 d . . .
N4 N 0.0855(4) 0.3405(2) 0.3705(3) 0.0431(9) Uani 1 1 d . . .
C1 C -0.0436(4) 0.2400(3) 0.3944(4) 0.0486(12) Uani 1 1 d . . .
H1A H -0.0676 0.2091 0.4529 0.058 Uiso 1 1 calc R . .
H1B H -0.1104 0.2653 0.3632 0.058 Uiso 1 1 calc R . .
C2 C 0.0422(4) 0.2929(3) 0.4414(4) 0.0458(11) Uani 1 1 d . . .
C3 C 0.0767(6) 0.2921(3) 0.5519(4) 0.0623(15) Uani 1 1 d . . .
H3 H 0.0464 0.2587 0.5989 0.075 Uiso 1 1 calc R . .
C4 C 0.1559(7) 0.3408(3) 0.5926(5) 0.0734(19) Uani 1 1 d . . .
H4 H 0.1796 0.3407 0.6672 0.088 Uiso 1 1 calc R . .
C5 C 0.2003(6) 0.3900(3) 0.5218(5) 0.0690(17) Uani 1 1 d . . .
H5 H 0.2542 0.4235 0.5476 0.083 Uiso 1 1 calc R . .
C6 C 0.1626(5) 0.3879(3) 0.4124(5) 0.0574(13) Uani 1 1 d . . .
H6 H 0.1920 0.4212 0.3646 0.069 Uiso 1 1 calc R . .
C4A C 0.0656(4) 0.1141(3) 0.2032(4) 0.0428(10) Uani 1 1 d . . .
C5A C 0.0157(4) 0.1255(2) 0.3001(4) 0.0443(11) Uani 1 1 d . . .
H5A H -0.0064 0.0911 0.3499 0.053 Uiso 1 1 calc R . .
C1B C 0.0996(4) 0.0467(3) 0.1505(4) 0.0472(11) Uani 1 1 d . . .
C2B C 0.1333(5) 0.0454(3) 0.0437(5) 0.0567(13) Uani 1 1 d . . .
H2B H 0.1375 0.0878 0.0041 0.068 Uiso 1 1 calc R . .
C3B C 0.1609(5) -0.0187(3) -0.0050(6) 0.0655(16) Uani 1 1 d . . .
H3B H 0.1817 -0.0193 -0.0778 0.079 Uiso 1 1 calc R . .
C4B C 0.1579(5) -0.0818(4) 0.0539(7) 0.0752(19) Uani 1 1 d . . .
H4B H 0.1777 -0.1248 0.0217 0.090 Uiso 1 1 calc R . .
C5B C 0.1248(6) -0.0801(3) 0.1615(6) 0.0737(18) Uani 1 1 d . . .
H5B H 0.1217 -0.1225 0.2014 0.088 Uiso 1 1 calc R . .
C6B C 0.0967(5) -0.0168(3) 0.2100(5) 0.0606(14) Uani 1 1 d . . .
H6B H 0.0757 -0.0163 0.2827 0.073 Uiso 1 1 calc R . .
C7 C -0.0458(5) 0.4424(3) 0.2008(5) 0.0617(15) Uani 1 1 d . . .
C8 C -0.1241(5) 0.3840(3) 0.1894(5) 0.0622(15) Uani 1 1 d . . .
H8 H -0.1813 0.3797 0.2388 0.075 Uiso 1 1 calc R . .
C9 C -0.1167(5) 0.3337(3) 0.1062(5) 0.0571(14) Uani 1 1 d . . .
H9 H -0.1685 0.2960 0.1015 0.069 Uiso 1 1 calc R . .
C10 C -0.0313(5) 0.3383(3) 0.0273(4) 0.0521(13) Uani 1 1 d . . .
C11 C 0.0464(5) 0.3949(3) 0.0393(4) 0.0511(12) Uani 1 1 d . . .
H11 H 0.1040 0.3988 -0.0098 0.061 Uiso 1 1 calc R . .
C12 C 0.0398(5) 0.4464(3) 0.1240(5) 0.0553(13) Uani 1 1 d . . .
H12 H 0.0926 0.4835 0.1293 0.066 Uiso 1 1 calc R . .
C13 C -0.0529(8) 0.4966(4) 0.2882(7) 0.100(3) Uani 1 1 d . . .
H13A H 0.0192 0.5208 0.2990 0.149 Uiso 1 1 calc R . .
H13B H -0.0710 0.4738 0.3559 0.149 Uiso 1 1 calc R . .
H13C H -0.1115 0.5307 0.2668 0.149 Uiso 1 1 calc R . .
C14 C -0.0258(7) 0.2816(4) -0.0615(5) 0.0733(18) Uani 1 1 d . . .
H14 H -0.0532 0.2368 -0.0305 0.088 Uiso 1 1 calc R . .
C15 C -0.1098(10) 0.3019(6) -0.1592(7) 0.125(4) Uani 1 1 d . . .
H15A H -0.0809 0.3426 -0.1969 0.187 Uiso 1 1 calc R . .
H15B H -0.1827 0.3134 -0.1320 0.187 Uiso 1 1 calc R . .
H15C H -0.1182 0.2623 -0.2095 0.187 Uiso 1 1 calc R . .
C16 C 0.0922(8) 0.2675(5) -0.0988(7) 0.101(3) Uani 1 1 d . . .
H16A H 0.1199 0.3095 -0.1340 0.151 Uiso 1 1 calc R . .
H16B H 0.0894 0.2284 -0.1502 0.151 Uiso 1 1 calc R . .
H16C H 0.1425 0.2556 -0.0359 0.151 Uiso 1 1 calc R . .
S1 S 0.1538(3) 0.07863(14) 0.6201(3) 0.1210(9) Uani 1 1 d . . .
C17 C 0.2646(4) 0.1138(3) 0.5430(4) 0.0455(11) Uani 1 1 d . . .
F1 F 0.2951(7) 0.1805(4) 0.5886(7) 0.163(3) Uani 1 1 d . . .
F2 F 0.2311(6) 0.1394(7) 0.4503(6) 0.223(5) Uani 1 1 d . . .
F3 F 0.3559(5) 0.0819(4) 0.5516(8) 0.182(3) Uani 1 1 d . . .
O1 O 0.1333(7) 0.0149(4) 0.5775(15) 0.261(8) Uani 1 1 d . . .
O2 O 0.0575(7) 0.1204(4) 0.6005(10) 0.207(5) Uani 1 1 d . . .
O3 O 0.2014(13) 0.0716(10) 0.7234(7) 0.316(11) Uani 1 1 d . . .

loop_
_atom_site_aniso_label
_atom_site_aniso_U_11
_atom_site_aniso_U_22
_atom_site_aniso_U_33
_atom_site_aniso_U_23
_atom_site_aniso_U_13
_atom_site_aniso_U_12
Ru1 0.0331(2) 0.0329(2) 0.0470(2) 0.00340(15) 0.00241(14) 0.00160(14)
Cl1 0.0340(6) 0.0543(7) 0.0668(8) 0.0019(6) 0.0042(5) 0.0025(5)
N1 0.036(2) 0.0332(19) 0.047(2) 0.0004(16) 0.0061(15) -0.0003(16)
N2 0.040(2) 0.035(2) 0.048(2) -0.0016(16) 0.0043(16) -0.0016(16)
N3 0.041(2) 0.037(2) 0.051(2) -0.0046(17) 0.0022(17) 0.0007(17)
N4 0.046(2) 0.0336(19) 0.050(2) -0.0033(16) 0.0041(17) 0.0015(17)
C1 0.044(3) 0.044(3) 0.059(3) 0.000(2) 0.019(2) 0.004(2)
C2 0.053(3) 0.038(2) 0.047(3) -0.002(2) 0.007(2) 0.012(2)
C3 0.094(5) 0.047(3) 0.047(3) 0.003(2) 0.012(3) 0.010(3)
C4 0.103(5) 0.061(4) 0.055(3) -0.013(3) -0.010(3) 0.008(4)
C5 0.084(4) 0.059(4) 0.062(3) -0.016(3) -0.011(3) -0.006(3)
C6 0.065(4) 0.046(3) 0.061(3) -0.011(2) 0.003(3) -0.007(3)
C4A 0.032(2) 0.036(2) 0.060(3) -0.004(2) -0.002(2) 0.0000(18)
C5A 0.041(3) 0.032(2) 0.060(3) 0.001(2) 0.004(2) -0.0032(19)
C1B 0.034(2) 0.037(2) 0.069(3) -0.010(2) -0.003(2) -0.0017(19)
C2B 0.048(3) 0.050(3) 0.073(4) -0.013(3) 0.010(2) -0.006(2)
C3B 0.046(3) 0.065(4) 0.087(4) -0.025(3) 0.018(3) -0.001(3)
C4B 0.055(4) 0.059(4) 0.112(5) -0.038(4) 0.008(3) 0.006(3)
C5B 0.070(4) 0.039(3) 0.111(5) -0.007(3) -0.004(4) 0.004(3)
C6B 0.063(3) 0.041(3) 0.078(4) -0.005(3) 0.007(3) 0.006(3)
C7 0.061(4) 0.044(3) 0.081(4) 0.008(3) 0.008(3) 0.021(3)
C8 0.038(3) 0.067(4) 0.082(4) 0.020(3) 0.007(3) 0.018(3)
C9 0.038(3) 0.056(3) 0.075(4) 0.023(3) -0.012(2) -0.004(2)
C10 0.054(3) 0.049(3) 0.052(3) 0.015(2) -0.008(2) -0.005(2)
C11 0.048(3) 0.050(3) 0.054(3) 0.015(2) 0.002(2) 0.000(2)
C12 0.049(3) 0.036(3) 0.080(4) 0.011(2) 0.001(3) 0.001(2)
C13 0.118(7) 0.065(5) 0.116(6) -0.017(4) 0.016(5) 0.037(4)
C14 0.099(5) 0.068(4) 0.052(3) 0.008(3) -0.014(3) -0.015(4)
C15 0.164(10) 0.123(8) 0.080(5) 0.015(5) -0.056(6) -0.023(7)
C16 0.127(8) 0.103(6) 0.074(5) -0.031(4) 0.013(5) 0.002(5)
S1 0.122(2) 0.0847(16) 0.160(3) 0.0244(16) 0.0358(18) -0.0105(15)
C17 0.033(2) 0.057(3) 0.047(3) 0.014(2) 0.0045(19) 0.007(2)
F1 0.156(6) 0.121(5) 0.214(8) 0.027(5) 0.032(6) -0.031(5)
F2 0.087(4) 0.480(16) 0.102(4) 0.061(7) 0.000(3) -0.004(7)
F3 0.081(4) 0.159(6) 0.304(10) 0.019(6) 0.004(5) 0.013(4)
O1 0.091(5) 0.063(4) 0.63(2) -0.045(8) 0.026(9) -0.016(4)
O2 0.162(7) 0.108(5) 0.374(13) 0.108(7) 0.187(9) 0.077(5)
O3 0.336(17) 0.50(2) 0.100(6) 0.121(10) -0.039(8) -0.241(18)

loop_
_atom_type_symbol
_atom_type_description
_atom_type_scat_dispersion_real
_atom_type_scat_dispersion_imag
_atom_type_scat_source
C C 0.0033 0.0016 'International Tables Vol C Tables 4.2.6.8 and 6.1.1.4'
H H 0.0000 0.0000 'International Tables Vol C Tables 4.2.6.8 and 6.1.1.4'
N N 0.0061 0.0033 'International Tables Vol C Tables 4.2.6.8 and 6.1.1.4'
O O 0.0106 0.0060 'International Tables Vol C Tables 4.2.6.8 and 6.1.1.4'
F F 0.0171 0.0103 'International Tables Vol C Tables 4.2.6.8 and 6.1.1.4'
S S 0.1246 0.1234 'International Tables Vol C Tables 4.2.6.8 and 6.1.1.4'
Cl Cl 0.1484 0.1585 'International Tables Vol C Tables 4.2.6.8 and 6.1.1.4'
Ru Ru -1.2594 0.8363 'International Tables Vol C Tables 4.2.6.8 and 6.1.1.4'

loop_
_geom_angle_atom_site_label_1
_geom_angle_atom_site_label_2
_geom_angle_atom_site_label_3
_geom_angle
_geom_angle_site_symmetry_1
_geom_angle_site_symmetry_3
_geom_angle_publ_flag
N2 Ru1 N4 83.45(15) . . ?
N2 Ru1 C9 90.45(18) . . ?
N4 Ru1 C9 129.0(2) . . ?
N2 Ru1 C11 126.43(18) . . ?
N4 Ru1 C11 148.48(18) . . ?
C9 Ru1 C11 67.3(2) . . ?
N2 Ru1 C8 111.8(2) . . ?
N4 Ru1 C8 99.9(2) . . ?
C9 Ru1 C8 37.1(2) . . ?
C11 Ru1 C8 79.5(2) . . ?
N2 Ru1 C12 163.68(19) . . ?
N4 Ru1 C12 112.87(19) . . ?
C9 Ru1 C12 79.5(2) . . ?
C11 Ru1 C12 37.6(2) . . ?
C8 Ru1 C12 67.1(2) . . ?
N2 Ru1 C10 96.50(17) . . ?
N4 Ru1 C10 167.03(19) . . ?
C9 Ru1 C10 38.1(2) . . ?
C11 Ru1 C10 37.12(19) . . ?
C8 Ru1 C10 68.0(2) . . ?
C12 Ru1 C10 67.7(2) . . ?
N2 Ru1 C7 148.1(2) . . ?
N4 Ru1 C7 92.31(19) . . ?
C9 Ru1 C7 67.8(2) . . ?
C11 Ru1 C7 67.8(2) . . ?
C8 Ru1 C7 37.7(2) . . ?
C12 Ru1 C7 37.2(2) . . ?
C10 Ru1 C7 80.8(2) . . ?
N2 Ru1 Cl1 85.38(11) . . ?
N4 Ru1 Cl1 83.97(12) . . ?
C9 Ru1 Cl1 146.13(18) . . ?
C11 Ru1 Cl1 88.40(15) . . ?
C8 Ru1 Cl1 162.66(17) . . ?
C12 Ru1 Cl1 95.77(15) . . ?
C10 Ru1 Cl1 108.97(16) . . ?
C7 Ru1 Cl1 125.79(17) . . ?
N2 N1 C5A 110.0(4) . . ?
N2 N1 C1 119.8(4) . . ?
C5A N1 C1 130.2(4) . . ?
N3 N2 N1 108.7(4) . . ?
N3 N2 Ru1 127.6(3) . . ?
N1 N2 Ru1 123.7(3) . . ?
N2 N3 C4A 106.9(4) . . ?
C6 N4 C2 117.6(5) . . ?
C6 N4 Ru1 118.5(4) . . ?
C2 N4 Ru1 123.7(3) . . ?
N1 C1 C2 110.7(4) . . ?
N1 C1 H1A 109.5 . . ?
C2 C1 H1A 109.5 . . ?
N1 C1 H1B 109.5 . . ?
C2 C1 H1B 109.5 . . ?
H1A C1 H1B 108.1 . . ?
N4 C2 C3 121.7(5) . . ?
N4 C2 C1 117.4(4) . . ?
C3 C2 C1 120.8(5) . . ?
C4 C3 C2 119.6(6) . . ?
C4 C3 H3 120.2 . . ?
C2 C3 H3 120.2 . . ?
C3 C4 C5 119.5(6) . . ?
C3 C4 H4 120.2 . . ?
C5 C4 H4 120.2 . . ?
C6 C5 C4 118.0(6) . . ?
C6 C5 H5 121.0 . . ?
C4 C5 H5 121.0 . . ?
N4 C6 C5 123.5(6) . . ?
N4 C6 H6 118.2 . . ?
C5 C6 H6 118.2 . . ?
C5A C4A N3 108.9(4) . . ?
C5A C4A C1B 130.4(5) . . ?
N3 C4A C1B 120.8(4) . . ?
N1 C5A C4A 105.5(4) . . ?
N1 C5A H5A 127.2 . . ?
C4A C5A H5A 127.2 . . ?
C2B C1B C6B 119.3(5) . . ?
C2B C1B C4A 121.5(5) . . ?
C6B C1B C4A 119.2(5) . . ?
C1B C2B C3B 120.4(6) . . ?
C1B C2B H2B 119.8 . . ?
C3B C2B H2B 119.8 . . ?
C4B C3B C2B 120.3(6) . . ?
C4B C3B H3B 119.8 . . ?
C2B C3B H3B 119.8 . . ?
C3B C4B C5B 119.0(6) . . ?
C3B C4B H4B 120.5 . . ?
C5B C4B H4B 120.5 . . ?
C6B C5B C4B 120.8(6) . . ?
C6B C5B H5B 119.6 . . ?
C4B C5B H5B 119.6 . . ?
C5B C6B C1B 120.1(6) . . ?
C5B C6B H6B 120.0 . . ?
C1B C6B H6B 120.0 . . ?
C12 C7 C8 117.1(5) . . ?
C12 C7 C13 120.8(6) . . ?
C8 C7 C13 122.1(6) . . ?
C12 C7 Ru1 70.2(3) . . ?
C8 C7 Ru1 69.5(3) . . ?
C13 C7 Ru1 131.4(5) . . ?
C9 C8 C7 121.3(5) . . ?
C9 C8 Ru1 70.7(3) . . ?
C7 C8 Ru1 72.8(3) . . ?
C9 C8 H8 119.3 . . ?
C7 C8 H8 119.3 . . ?
Ru1 C8 H8 129.7 . . ?
C8 C9 C10 121.7(5) . . ?
C8 C9 Ru1 72.2(3) . . ?
C10 C9 Ru1 72.5(3) . . ?
C8 C9 H9 119.2 . . ?
C10 C9 H9 119.2 . . ?
Ru1 C9 H9 128.5 . . ?
C11 C10 C9 117.1(5) . . ?
C11 C10 C14 123.1(5) . . ?
C9 C10 C14 119.7(5) . . ?
C11 C10 Ru1 70.5(3) . . ?
C9 C10 Ru1 69.4(3) . . ?
C14 C10 Ru1 129.2(4) . . ?
C10 C11 C12 121.7(5) . . ?
C10 C11 Ru1 72.4(3) . . ?
C12 C11 Ru1 71.8(3) . . ?
C10 C11 H11 119.2 . . ?
C12 C11 H11 119.2 . . ?
Ru1 C11 H11 129.2 . . ?
C11 C12 C7 121.1(5) . . ?
C11 C12 Ru1 70.7(3) . . ?
C7 C12 Ru1 72.6(3) . . ?
C11 C12 H12 119.4 . . ?
C7 C12 H12 119.4 . . ?
Ru1 C12 H12 129.9 . . ?
C7 C13 H13A 109.5 . . ?
C7 C13 H13B 109.5 . . ?
H13A C13 H13B 109.5 . . ?
C7 C13 H13C 109.5 . . ?
H13A C13 H13C 109.5 . . ?
H13B C13 H13C 109.5 . . ?
C16 C14 C10 114.6(6) . . ?
C16 C14 C15 111.6(7) . . ?
C10 C14 C15 108.6(7) . . ?
C16 C14 H14 107.2 . . ?
C10 C14 H14 107.2 . . ?
C15 C14 H14 107.2 . . ?
C14 C15 H15A 109.5 . . ?
C14 C15 H15B 109.5 . . ?
H15A C15 H15B 109.5 . . ?
C14 C15 H15C 109.5 . . ?
H15A C15 H15C 109.5 . . ?
H15B C15 H15C 109.5 . . ?
C14 C16 H16A 109.5 . . ?
C14 C16 H16B 109.5 . . ?
H16A C16 H16B 109.5 . . ?
C14 C16 H16C 109.5 . . ?
H16A C16 H16C 109.5 . . ?
H16B C16 H16C 109.5 . . ?
O1 S1 O3 109.3(10) . . ?
O1 S1 O2 108.6(7) . . ?
O3 S1 O2 120.1(10) . . ?
O1 S1 C17 104.6(7) . . ?
O3 S1 C17 104.6(6) . . ?
O2 S1 C17 108.5(3) . . ?
F3 C17 F2 118.8(7) . . ?
F3 C17 F1 101.6(6) . . ?
F2 C17 F1 94.1(7) . . ?
F3 C17 S1 116.1(5) . . ?
F2 C17 S1 114.3(4) . . ?
F1 C17 S1 107.4(5) . . ?

loop_
_geom_bond_atom_site_label_1
_geom_bond_atom_site_label_2
_geom_bond_distance
_geom_bond_site_symmetry_2
_geom_bond_publ_flag
Ru1 N2 2.082(4) . ?
Ru1 N4 2.115(4) . ?
Ru1 C9 2.168(5) . ?
Ru1 C11 2.185(5) . ?
Ru1 C8 2.186(5) . ?
Ru1 C12 2.199(5) . ?
Ru1 C10 2.209(5) . ?
Ru1 C7 2.229(5) . ?
Ru1 Cl1 2.3785(12) . ?
N1 N2 1.337(5) . ?
N1 C5A 1.341(6) . ?
N1 C1 1.464(6) . ?
N2 N3 1.323(5) . ?
N3 C4A 1.367(6) . ?
N4 C6 1.343(7) . ?
N4 C2 1.357(6) . ?
C1 C2 1.498(7) . ?
C1 H1A 0.9700 . ?
C1 H1B 0.9700 . ?
C2 C3 1.374(7) . ?
C3 C4 1.370(9) . ?
C3 H3 0.9300 . ?
C4 C5 1.382(10) . ?
C4 H4 0.9300 . ?
C5 C6 1.372(8) . ?
C5 H5 0.9300 . ?
C6 H6 0.9300 . ?
C4A C5A 1.361(7) . ?
C4A C1B 1.479(7) . ?
C5A H5A 0.9300 . ?
C1B C2B 1.377(8) . ?
C1B C6B 1.389(8) . ?
C2B C3B 1.383(8) . ?
C2B H2B 0.9300 . ?
C3B C4B 1.380(10) . ?
C3B H3B 0.9300 . ?
C4B C5B 1.384(10) . ?
C4B H4B 0.9300 . ?
C5B C6B 1.371(8) . ?
C5B H5B 0.9300 . ?
C6B H6B 0.9300 . ?
C7 C12 1.413(8) . ?
C7 C8 1.427(9) . ?
C7 C13 1.473(9) . ?
C8 C9 1.386(9) . ?
C8 H8 0.9300 . ?
C9 C10 1.430(8) . ?
C9 H9 0.9300 . ?
C10 C11 1.399(7) . ?
C10 C14 1.516(9) . ?
C11 C12 1.412(8) . ?
C11 H11 0.9300 . ?
C12 H12 0.9300 . ?
C13 H13A 0.9600 . ?
C13 H13B 0.9600 . ?
C13 H13C 0.9600 . ?
C14 C16 1.504(12) . ?
C14 C15 1.539(10) . ?
C14 H14 0.9800 . ?
C15 H15A 0.9600 . ?
C15 H15B 0.9600 . ?
C15 H15C 0.9600 . ?
C16 H16A 0.9600 . ?
C16 H16B 0.9600 . ?
C16 H16C 0.9600 . ?
S1 O1 1.315(9) . ?
S1 O3 1.345(10) . ?
S1 O2 1.382(8) . ?
S1 C17 1.774(5) . ?
C17 F3 1.224(8) . ?
C17 F2 1.262(8) . ?
C17 F1 1.401(9) . ?

loop_
_geom_torsion_atom_site_label_1
_geom_torsion_atom_site_label_2
_geom_torsion_atom_site_label_3
_geom_torsion_atom_site_label_4
_geom_torsion
_geom_torsion_site_symmetry_1
_geom_torsion_site_symmetry_2
_geom_torsion_site_symmetry_3
_geom_torsion_site_symmetry_4
_geom_torsion_publ_flag
C5A N1 N2 N3 -0.1(5) . . . . ?
C1 N1 N2 N3 -179.1(4) . . . . ?
C5A N1 N2 Ru1 -179.8(3) . . . . ?
C1 N1 N2 Ru1 1.1(6) . . . . ?
N4 Ru1 N2 N3 -142.6(4) . . . . ?
C9 Ru1 N2 N3 88.2(4) . . . . ?
C11 Ru1 N2 N3 26.5(5) . . . . ?
C8 Ru1 N2 N3 119.4(4) . . . . ?
C12 Ru1 N2 N3 36.7(8) . . . . ?
C10 Ru1 N2 N3 50.5(4) . . . . ?
C7 Ru1 N2 N3 133.6(4) . . . . ?
Cl1 Ru1 N2 N3 -58.1(4) . . . . ?
N4 Ru1 N2 N1 37.2(3) . . . . ?
C9 Ru1 N2 N1 -92.0(4) . . . . ?
C11 Ru1 N2 N1 -153.8(3) . . . . ?
C8 Ru1 N2 N1 -60.9(4) . . . . ?
C12 Ru1 N2 N1 -143.6(6) . . . . ?
C10 Ru1 N2 N1 -129.8(4) . . . . ?
C7 Ru1 N2 N1 -46.7(5) . . . . ?
Cl1 Ru1 N2 N1 121.6(3) . . . . ?
N1 N2 N3 C4A -0.2(5) . . . . ?
Ru1 N2 N3 C4A 179.6(3) . . . . ?
N2 Ru1 N4 C6 140.2(4) . . . . ?
C9 Ru1 N4 C6 -134.5(4) . . . . ?
C11 Ru1 N4 C6 -22.8(6) . . . . ?
C8 Ru1 N4 C6 -108.7(4) . . . . ?
C12 Ru1 N4 C6 -39.6(4) . . . . ?
C10 Ru1 N4 C6 -129.3(8) . . . . ?
C7 Ru1 N4 C6 -71.6(4) . . . . ?
Cl1 Ru1 N4 C6 54.2(4) . . . . ?
N2 Ru1 N4 C2 -34.8(4) . . . . ?
C9 Ru1 N4 C2 50.5(5) . . . . ?
C11 Ru1 N4 C2 162.3(4) . . . . ?
C8 Ru1 N4 C2 76.3(4) . . . . ?
C12 Ru1 N4 C2 145.5(4) . . . . ?
C10 Ru1 N4 C2 55.8(9) . . . . ?
C7 Ru1 N4 C2 113.5(4) . . . . ?
Cl1 Ru1 N4 C2 -120.8(4) . . . . ?
N2 N1 C1 C2 -57.8(6) . . . . ?
C5A N1 C1 C2 123.3(5) . . . . ?
C6 N4 C2 C3 -0.9(7) . . . . ?
Ru1 N4 C2 C3 174.1(4) . . . . ?
C6 N4 C2 C1 -179.9(4) . . . . ?
Ru1 N4 C2 C1 -4.9(6) . . . . ?
N1 C1 C2 N4 59.0(6) . . . . ?
N1 C1 C2 C3 -120.0(5) . . . . ?
N4 C2 C3 C4 0.6(8) . . . . ?
C1 C2 C3 C4 179.5(6) . . . . ?
C2 C3 C4 C5 -0.1(10) . . . . ?
C3 C4 C5 C6 0.0(10) . . . . ?
C2 N4 C6 C5 0.8(8) . . . . ?
Ru1 N4 C6 C5 -174.5(5) . . . . ?
C4 C5 C6 N4 -0.4(10) . . . . ?
N2 N3 C4A C5A 0.3(5) . . . . ?
N2 N3 C4A C1B -179.4(4) . . . . ?
N2 N1 C5A C4A 0.3(5) . . . . ?
C1 N1 C5A C4A 179.2(5) . . . . ?
N3 C4A C5A N1 -0.4(5) . . . . ?
C1B C4A C5A N1 179.3(4) . . . . ?
C5A C4A C1B C2B 169.9(5) . . . . ?
N3 C4A C1B C2B -10.5(7) . . . . ?
C5A C4A C1B C6B -9.7(8) . . . . ?
N3 C4A C1B C6B 169.9(5) . . . . ?
C6B C1B C2B C3B 1.8(8) . . . . ?
C4A C1B C2B C3B -177.8(5) . . . . ?
C1B C2B C3B C4B -1.7(9) . . . . ?
C2B C3B C4B C5B 1.1(9) . . . . ?
C3B C4B C5B C6B -0.8(10) . . . . ?
C4B C5B C6B C1B 0.9(10) . . . . ?
C2B C1B C6B C5B -1.4(9) . . . . ?
C4A C1B C6B C5B 178.2(5) . . . . ?
N2 Ru1 C7 C12 -152.5(3) . . . . ?
N4 Ru1 C7 C12 126.2(4) . . . . ?
C9 Ru1 C7 C12 -102.3(4) . . . . ?
C11 Ru1 C7 C12 -28.7(3) . . . . ?
C8 Ru1 C7 C12 -130.7(5) . . . . ?
C10 Ru1 C7 C12 -64.9(4) . . . . ?
Cl1 Ru1 C7 C12 41.9(4) . . . . ?
N2 Ru1 C7 C8 -21.9(6) . . . . ?
N4 Ru1 C7 C8 -103.2(4) . . . . ?
C9 Ru1 C7 C8 28.4(4) . . . . ?
C11 Ru1 C7 C8 102.0(4) . . . . ?
C12 Ru1 C7 C8 130.7(5) . . . . ?
C10 Ru1 C7 C8 65.7(4) . . . . ?
Cl1 Ru1 C7 C8 172.6(3) . . . . ?
N2 Ru1 C7 C13 93.4(8) . . . . ?
N4 Ru1 C7 C13 12.1(7) . . . . ?
C9 Ru1 C7 C13 143.6(8) . . . . ?
C11 Ru1 C7 C13 -142.8(8) . . . . ?
C8 Ru1 C7 C13 115.3(8) . . . . ?
C12 Ru1 C7 C13 -114.1(8) . . . . ?
C10 Ru1 C7 C13 -179.0(7) . . . . ?
Cl1 Ru1 C7 C13 -72.2(7) . . . . ?
C12 C7 C8 C9 -0.3(8) . . . . ?
C13 C7 C8 C9 179.5(6) . . . . ?
Ru1 C7 C8 C9 -53.6(5) . . . . ?
C12 C7 C8 Ru1 53.3(4) . . . . ?
C13 C7 C8 Ru1 -126.8(6) . . . . ?
N2 Ru1 C8 C9 -59.0(4) . . . . ?
N4 Ru1 C8 C9 -145.9(3) . . . . ?
C11 Ru1 C8 C9 66.1(3) . . . . ?
C12 Ru1 C8 C9 103.3(4) . . . . ?
C10 Ru1 C8 C9 29.2(3) . . . . ?
C7 Ru1 C8 C9 133.2(5) . . . . ?
Cl1 Ru1 C8 C9 112.6(6) . . . . ?
N2 Ru1 C8 C7 167.7(3) . . . . ?
N4 Ru1 C8 C7 80.9(4) . . . . ?
C9 Ru1 C8 C7 -133.2(5) . . . . ?
C11 Ru1 C8 C7 -67.1(4) . . . . ?
C12 Ru1 C8 C7 -29.9(3) . . . . ?
C10 Ru1 C8 C7 -104.0(4) . . . . ?
Cl1 Ru1 C8 C7 -20.6(8) . . . . ?
C7 C8 C9 C10 -0.7(8) . . . . ?
Ru1 C8 C9 C10 -55.3(4) . . . . ?
C7 C8 C9 Ru1 54.6(5) . . . . ?
N2 Ru1 C9 C8 127.2(3) . . . . ?
N4 Ru1 C9 C8 45.3(4) . . . . ?
C11 Ru1 C9 C8 -103.0(4) . . . . ?
C12 Ru1 C9 C8 -65.7(4) . . . . ?
C10 Ru1 C9 C8 -132.8(5) . . . . ?
C7 Ru1 C9 C8 -28.8(3) . . . . ?
Cl1 Ru1 C9 C8 -150.4(3) . . . . ?
N2 Ru1 C9 C10 -100.0(3) . . . . ?
N4 Ru1 C9 C10 178.1(3) . . . . ?
C11 Ru1 C9 C10 29.8(3) . . . . ?
C8 Ru1 C9 C10 132.8(5) . . . . ?
C12 Ru1 C9 C10 67.1(3) . . . . ?
C7 Ru1 C9 C10 104.0(3) . . . . ?
Cl1 Ru1 C9 C10 -17.6(5) . . . . ?
C8 C9 C10 C11 1.5(7) . . . . ?
Ru1 C9 C10 C11 -53.6(4) . . . . ?
C8 C9 C10 C14 179.3(5) . . . . ?
Ru1 C9 C10 C14 124.2(5) . . . . ?
C8 C9 C10 Ru1 55.1(4) . . . . ?
N2 Ru1 C10 C11 -147.1(3) . . . . ?
N4 Ru1 C10 C11 123.8(7) . . . . ?
C9 Ru1 C10 C11 130.5(5) . . . . ?
C8 Ru1 C10 C11 102.0(4) . . . . ?
C12 Ru1 C10 C11 28.7(3) . . . . ?
C7 Ru1 C10 C11 65.0(4) . . . . ?
Cl1 Ru1 C10 C11 -59.8(3) . . . . ?
N2 Ru1 C10 C9 82.4(3) . . . . ?
N4 Ru1 C10 C9 -6.6(9) . . . . ?
C11 Ru1 C10 C9 -130.5(5) . . . . ?
C8 Ru1 C10 C9 -28.5(3) . . . . ?
C12 Ru1 C10 C9 -101.8(4) . . . . ?
C7 Ru1 C10 C9 -65.5(3) . . . . ?
Cl1 Ru1 C10 C9 169.7(3) . . . . ?
N2 Ru1 C10 C14 -29.8(6) . . . . ?
N4 Ru1 C10 C14 -118.8(8) . . . . ?
C9 Ru1 C10 C14 -112.2(6) . . . . ?
C11 Ru1 C10 C14 117.4(7) . . . . ?
C8 Ru1 C10 C14 -140.7(6) . . . . ?
C12 Ru1 C10 C14 146.1(6) . . . . ?
C7 Ru1 C10 C14 -177.6(6) . . . . ?
Cl1 Ru1 C10 C14 57.6(6) . . . . ?
C9 C10 C11 C12 -1.3(7) . . . . ?
C14 C10 C11 C12 -179.1(5) . . . . ?
Ru1 C10 C11 C12 -54.4(4) . . . . ?
C9 C10 C11 Ru1 53.1(4) . . . . ?
C14 C10 C11 Ru1 -124.7(5) . . . . ?
N2 Ru1 C11 C10 42.1(4) . . . . ?
N4 Ru1 C11 C10 -159.1(3) . . . . ?
C9 Ru1 C11 C10 -30.6(3) . . . . ?
C8 Ru1 C11 C10 -67.3(4) . . . . ?
C12 Ru1 C11 C10 -133.2(5) . . . . ?
C7 Ru1 C11 C10 -104.8(4) . . . . ?
Cl1 Ru1 C11 C10 125.2(3) . . . . ?
N2 Ru1 C11 C12 175.3(3) . . . . ?
N4 Ru1 C11 C12 -25.9(5) . . . . ?
C9 Ru1 C11 C12 102.6(4) . . . . ?
C8 Ru1 C11 C12 65.9(4) . . . . ?
C10 Ru1 C11 C12 133.2(5) . . . . ?
C7 Ru1 C11 C12 28.4(3) . . . . ?
Cl1 Ru1 C11 C12 -101.6(3) . . . . ?
C10 C11 C12 C7 0.4(8) . . . . ?
Ru1 C11 C12 C7 -54.3(5) . . . . ?
C10 C11 C12 Ru1 54.7(4) . . . . ?
C8 C7 C12 C11 0.5(8) . . . . ?
C13 C7 C12 C11 -179.4(6) . . . . ?
Ru1 C7 C12 C11 53.5(5) . . . . ?
C8 C7 C12 Ru1 -53.0(4) . . . . ?
C13 C7 C12 Ru1 127.2(6) . . . . ?
N2 Ru1 C12 C11 -13.5(8) . . . . ?
N4 Ru1 C12 C11 165.7(3) . . . . ?
C9 Ru1 C12 C11 -66.3(3) . . . . ?
C8 Ru1 C12 C11 -103.0(4) . . . . ?
C10 Ru1 C12 C11 -28.4(3) . . . . ?
C7 Ru1 C12 C11 -133.2(5) . . . . ?
Cl1 Ru1 C12 C11 79.8(3) . . . . ?
N2 Ru1 C12 C7 119.7(6) . . . . ?
N4 Ru1 C12 C7 -61.1(4) . . . . ?
C9 Ru1 C12 C7 66.9(4) . . . . ?
C11 Ru1 C12 C7 133.2(5) . . . . ?
C8 Ru1 C12 C7 30.2(4) . . . . ?
C10 Ru1 C12 C7 104.8(4) . . . . ?
Cl1 Ru1 C12 C7 -147.0(3) . . . . ?
C11 C10 C14 C16 28.4(8) . . . . ?
C9 C10 C14 C16 -149.3(6) . . . . ?
Ru1 C10 C14 C16 -62.7(8) . . . . ?
C11 C10 C14 C15 -97.2(8) . . . . ?
C9 C10 C14 C15 85.1(7) . . . . ?
Ru1 C10 C14 C15 171.7(6) . . . . ?
O1 S1 C17 F3 -63.9(9) . . . . ?
O3 S1 C17 F3 51.0(11) . . . . ?
O2 S1 C17 F3 -179.6(8) . . . . ?
O1 S1 C17 F2 80.4(10) . . . . ?
O3 S1 C17 F2 -164.8(11) . . . . ?
O2 S1 C17 F2 -35.4(10) . . . . ?
O1 S1 C17 F1 -176.7(7) . . . . ?
O3 S1 C17 F1 -61.8(10) . . . . ?
O2 S1 C17 F1 67.5(8) . . . . ?
